data_4342940
loop_
_publ_author_name
'Dar, Aijaz A.'
'Sharma, Sunil K.'
'Murugavel, Ramaswamy'

_publ_section_title
;
 Is single-4-ring the most basic but elusive secondary building unit that
 transforms to larger structures in zinc phosphate chemistry?
;
_journal_issue 10
_journal_name_full 'Inorganic chemistry'
_journal_page_first 4882
_journal_page_last 4894
_journal_paper_doi 10.1021/acs.inorgchem.5b00495
_journal_volume 54
_journal_year 2015
_chemical_formula_moiety 'C70 H96 Br4 N8 O18 P4 Zn4'
_chemical_formula_sum 'C70 H96 Br4 N8 O18 P4 Zn4'
_chemical_formula_weight 2042.55
_chemical_name_systematic
;
 ?
;
_space_group_IT_number 18
_symmetry_cell_setting orthorhombic
_symmetry_space_group_name_Hall 'P 2 2ab'
_symmetry_space_group_name_H-M 'P 21 21 2'
_atom_sites_solution_hydrogens geom
_atom_sites_solution_primary direct
_atom_sites_solution_secondary difmap
_audit_creation_method SHELXL-97
_cell_angle_alpha 90.00
_cell_angle_beta 90.00
_cell_angle_gamma 90.00
_cell_formula_units_Z 2
_cell_length_a 21.4282(7)
_cell_length_b 20.1985(7)
_cell_length_c 10.1981(3)
_cell_measurement_temperature 150(2)
_cell_volume 4413.9(2)
_computing_structure_refinement 'SHELXL-97 (Sheldrick, 1997)'
_diffrn_ambient_temperature 150(2)
_diffrn_measured_fraction_theta_full 0.994
_diffrn_measured_fraction_theta_max 0.994
_diffrn_radiation_monochromator graphite
_diffrn_radiation_source 'fine-focus sealed tube'
_diffrn_radiation_type MoK\a
_diffrn_radiation_wavelength 0.71073
_diffrn_reflns_av_R_equivalents 0.0563
_diffrn_reflns_av_sigmaI/netI 0.0999
_diffrn_reflns_limit_h_max 25
_diffrn_reflns_limit_h_min -19
_diffrn_reflns_limit_k_max 23
_diffrn_reflns_limit_k_min -24
_diffrn_reflns_limit_l_max 12
_diffrn_reflns_limit_l_min -12
_diffrn_reflns_number 34384
_diffrn_reflns_theta_full 25.00
_diffrn_reflns_theta_max 25.00
_diffrn_reflns_theta_min 3.42
_exptl_absorpt_coefficient_mu 3.022
_exptl_absorpt_correction_T_max 0.4850
_exptl_absorpt_correction_T_min 0.4265
_exptl_absorpt_correction_type multi-scan
_exptl_absorpt_process_details 'NUMABS (Rigaku, 1999)'
_exptl_crystal_colour colorless
_exptl_crystal_density_diffrn 1.537
_exptl_crystal_density_method 'not measured'
_exptl_crystal_description cubic
_exptl_crystal_F_000 2072
_exptl_crystal_size_max 0.34
_exptl_crystal_size_mid 0.30
_exptl_crystal_size_min 0.28
_refine_diff_density_max 0.775
_refine_diff_density_min -0.404
_refine_diff_density_rms 0.083
_refine_ls_abs_structure_details 'Flack H D (1983), Acta Cryst. A39, 876-881'
_refine_ls_abs_structure_Flack 0.019(8)
_refine_ls_extinction_method none
_refine_ls_goodness_of_fit_ref 0.868
_refine_ls_hydrogen_treatment mixed
_refine_ls_matrix_type full
_refine_ls_number_parameters 492
_refine_ls_number_reflns 7751
_refine_ls_number_restraints 0
_refine_ls_restrained_S_all 0.868
_refine_ls_R_factor_all 0.0498
_refine_ls_R_factor_gt 0.0336
_refine_ls_shift/su_max 0.001
_refine_ls_shift/su_mean 0.000
_refine_ls_structure_factor_coef Fsqd
_refine_ls_weighting_details 'calc w=1/[\s^2^(Fo^2^)+(0.0315P)^2^+0.0000P] where P=(Fo^2^+2Fc^2^)/3'
_refine_ls_weighting_scheme calc
_refine_ls_wR_factor_gt 0.0699
_refine_ls_wR_factor_ref 0.0714
_reflns_number_gt 5399
_reflns_number_total 7751
_reflns_threshold_expression >2sigma(I)
_cod_data_source_file ic5b00495_si_002.cif
_cod_data_source_block ajz342
_cod_depositor_comments
;
The following automatic conversions were performed:

'_symmetry_cell_setting' value 'Orthorhombic' changed to
'orthorhombic' according to
/usr/data/users/saulius/crontab/automatic-downloads/rss-feeds/ACS/lib/dictionaries/cif_core.dic
dictionary named 'cif_core.dic' version 2.4.2 from 2011-04-26.

'_exptl_absorpt_correction_type' value 'Multi-scan' changed to
'multi-scan' according to
/usr/data/users/saulius/crontab/automatic-downloads/rss-feeds/ACS/lib/dictionaries/cif_core.dic
dictionary named 'cif_core.dic' version 2.4.2 from 2011-04-26.

Automatic conversion script
Id: cif_fix_values 3271 2015-04-21 07:52:19Z andrius 

 Adding full bibliography for 4342936--4342946.cif.
;
_cod_database_code 4342940
_shelx_f_squared_multiplier 1.000

loop_
_symmetry_equiv_pos_as_xyz
'x, y, z'
'-x, -y, z'
'-x+1/2, y+1/2, -z'
'x+1/2, -y+1/2, -z'

loop_
_atom_site_label
_atom_site_type_symbol
_atom_site_fract_x
_atom_site_fract_y
_atom_site_fract_z
_atom_site_U_iso_or_equiv
_atom_site_adp_type
_atom_site_occupancy
_atom_site_symmetry_multiplicity
_atom_site_calc_flag
_atom_site_refinement_flags
Br1 Br 0.91695(3) 0.91234(3) 0.59568(9) 0.0717(3) Uani 1 1 d .
Br2 Br 0.57664(3) 0.55330(3) 0.68690(6) 0.04186(17) Uani 1 1 d .
Zn1 Zn 0.60104(3) 1.01218(3) 0.83218(6) 0.02275(16) Uani 1 1 d .
Zn2 Zn 0.51222(3) 0.89412(3) 0.52159(5) 0.02196(16) Uani 1 1 d .
P1 P 0.60374(7) 1.01627(6) 0.51266(12) 0.0208(3) Uani 1 1 d .
P2 P 0.51382(7) 0.88776(6) 0.83927(12) 0.0219(3) Uani 1 1 d .
N1 N 0.6841(2) 1.0214(2) 0.9218(4) 0.0245(11) Uani 1 1 d .
N2 N 0.6484(3) 1.0986(2) 1.0689(4) 0.0479(14) Uani 1 1 d .
N3 N 0.5330(2) 0.8122(2) 0.4169(4) 0.0226(11) Uani 1 1 d .
N4 N 0.5317(3) 0.8703(2) 0.2233(4) 0.0472(15) Uani 1 1 d .
O1 O 0.62193(15) 1.00065(16) 0.6511(3) 0.0252(9) Uani 1 1 d .
O2 O 0.56409(16) 0.96286(15) 0.4507(3) 0.0249(9) Uani 1 1 d .
O3 O 0.55281(15) 1.09116(17) 0.8619(3) 0.0281(9) Uani 1 1 d .
O4 O 0.66791(16) 1.02117(15) 0.4300(3) 0.0229(9) Uani 1 1 d .
O5 O 0.56004(16) 0.93426(15) 0.9002(3) 0.0262(9) Uani 1 1 d .
O6 O 0.52738(16) 0.86866(15) 0.7000(3) 0.0266(9) Uani 1 1 d .
O7 O 0.42479(16) 0.91517(15) 0.4938(3) 0.0244(8) Uani 1 1 d .
O8 O 0.52155(16) 0.82018(15) 0.9235(3) 0.0230(9) Uani 1 1 d .
C1 C 0.6935(3) 1.0599(3) 1.0283(5) 0.0300(14) Uani 1 1 d .
C2 C 0.7522(3) 1.0613(3) 1.0881(6) 0.0416(17) Uani 1 1 d .
H2 H 0.7600 1.0896 1.1606 0.050 Uiso 1 1 calc R
C3 C 0.7979(3) 1.0211(4) 1.0402(7) 0.060(2) Uani 1 1 d .
H3 H 0.8372 1.0201 1.0835 0.072 Uiso 1 1 calc R
C4 C 0.7891(3) 0.9817(3) 0.9304(6) 0.0433(17) Uani 1 1 d .
H4 H 0.8214 0.9548 0.8954 0.052 Uiso 1 1 calc R
C5 C 0.7310(3) 0.9842(3) 0.8761(5) 0.0314(15) Uani 1 1 d .
H5 H 0.7233 0.9578 0.8008 0.038 Uiso 1 1 calc R
C6 C 0.5362(3) 0.8119(3) 0.2848(5) 0.0277(14) Uani 1 1 d .
C7 C 0.5431(3) 0.7524(3) 0.2179(5) 0.0337(16) Uani 1 1 d .
H7 H 0.5431 0.7520 0.1247 0.040 Uiso 1 1 calc R
C8 C 0.5499(3) 0.6948(3) 0.2853(5) 0.0384(16) Uani 1 1 d .
H8 H 0.5559 0.6545 0.2391 0.046 Uiso 1 1 calc R
C9 C 0.5480(2) 0.6945(3) 0.4215(5) 0.0288(14) Uani 1 1 d .
H9 H 0.5526 0.6547 0.4701 0.035 Uiso 1 1 calc R
C10 C 0.5393(2) 0.7547(2) 0.4834(5) 0.0224(13) Uani 1 1 d .
H10 H 0.5377 0.7557 0.5765 0.027 Uiso 1 1 calc R
C11 C 0.7239(3) 0.9952(3) 0.4724(5) 0.0251(13) Uani 1 1 d .
C12 C 0.7402(3) 0.9294(3) 0.4398(5) 0.0282(14) Uani 1 1 d .
C13 C 0.7977(3) 0.9069(3) 0.4775(6) 0.0357(15) Uani 1 1 d .
H13 H 0.8096 0.8630 0.4549 0.043 Uiso 1 1 calc R
C14 C 0.8379(3) 0.9447(3) 0.5452(6) 0.0398(16) Uani 1 1 d .
C15 C 0.8211(3) 1.0090(3) 0.5810(5) 0.0361(15) Uani 1 1 d .
H15 H 0.8494 1.0355 0.6297 0.043 Uiso 1 1 calc R
C16 C 0.7632(3) 1.0346(3) 0.5461(5) 0.0290(15) Uani 1 1 d .
C17 C 0.6947(3) 0.8878(3) 0.3576(5) 0.0323(15) Uani 1 1 d .
H17 H 0.652(2) 0.8979(6) 0.3875(16) 0.039 Uiso 1 1 calc R
C18 C 0.7055(3) 0.8139(3) 0.3735(6) 0.0485(19) Uani 1 1 d .
H18A H 0.6746 0.7895 0.3215 0.073 Uiso 1 1 calc R
H18B H 0.7012 0.8018 0.4662 0.073 Uiso 1 1 calc R
H18C H 0.7475 0.8027 0.3432 0.073 Uiso 1 1 calc R
C19 C 0.6995(3) 0.9058(3) 0.2127(6) 0.067(2) Uani 1 1 d .
H19A H 0.6695 0.8794 0.1624 0.100 Uiso 1 1 calc R
H19B H 0.7418 0.8965 0.1813 0.100 Uiso 1 1 calc R
H19C H 0.6903 0.9529 0.2012 0.100 Uiso 1 1 calc R
C20 C 0.7473(3) 1.1061(3) 0.5775(5) 0.0303(14) Uani 1 1 d .
H20 H 0.702(2) 1.1096(3) 0.5823(6) 0.036 Uiso 1 1 calc R
C21 C 0.7695(3) 1.1504(3) 0.4639(6) 0.0504(19) Uani 1 1 d .
H21A H 0.7592 1.1966 0.4832 0.076 Uiso 1 1 calc R
H21B H 0.7488 1.1368 0.3827 0.076 Uiso 1 1 calc R
H21C H 0.8148 1.1459 0.4536 0.076 Uiso 1 1 calc R
C22 C 0.7740(3) 1.1324(3) 0.7064(5) 0.0413(17) Uani 1 1 d .
H22A H 0.7611 1.1785 0.7185 0.062 Uiso 1 1 calc R
H22B H 0.8197 1.1299 0.7038 0.062 Uiso 1 1 calc R
H22C H 0.7584 1.1056 0.7794 0.062 Uiso 1 1 calc R
C23 C 0.5347(2) 0.7592(3) 0.8687(5) 0.0218(14) Uani 1 1 d .
C24 C 0.4846(2) 0.7165(2) 0.8400(5) 0.0278(13) Uani 1 1 d .
C25 C 0.4976(3) 0.6553(3) 0.7871(5) 0.0344(15) Uani 1 1 d .
H25 H 0.4646 0.6258 0.7658 0.041 Uiso 1 1 calc R
C26 C 0.5588(3) 0.6368(3) 0.7650(5) 0.0288(14) Uani 1 1 d .
C27 C 0.6078(3) 0.6785(2) 0.7967(5) 0.0282(14) Uani 1 1 d .
H27 H 0.6496 0.6645 0.7824 0.034 Uiso 1 1 calc R
C28 C 0.5962(3) 0.7407(2) 0.8495(5) 0.0276(14) Uani 1 1 d .
C29 C 0.4180(3) 0.7371(3) 0.8656(7) 0.0462(19) Uani 1 1 d .
H29 H 0.4189(3) 0.772(2) 0.914(3) 0.055 Uiso 1 1 calc R
C30 C 0.3816(3) 0.6851(4) 0.9376(9) 0.102(3) Uani 1 1 d .
H30A H 0.3392 0.7013 0.9541 0.153 Uiso 1 1 calc R
H30B H 0.4021 0.6753 1.0213 0.153 Uiso 1 1 calc R
H30C H 0.3797 0.6447 0.8844 0.153 Uiso 1 1 calc R
C31 C 0.3853(3) 0.7548(4) 0.7387(9) 0.095(3) Uani 1 1 d .
H31A H 0.3425 0.7689 0.7576 0.142 Uiso 1 1 calc R
H31B H 0.3845 0.7161 0.6808 0.142 Uiso 1 1 calc R
H31C H 0.4078 0.7910 0.6955 0.142 Uiso 1 1 calc R
C32 C 0.6502(3) 0.7861(3) 0.8865(6) 0.0384(16) Uani 1 1 d .
H32 H 0.6306(9) 0.832(2) 0.939(2) 0.046 Uiso 1 1 calc R
C33 C 0.6969(3) 0.7502(3) 0.9806(7) 0.059(2) Uani 1 1 d .
H33A H 0.7307 0.7806 1.0043 0.089 Uiso 1 1 calc R
H33B H 0.7144 0.7113 0.9364 0.089 Uiso 1 1 calc R
H33C H 0.6749 0.7362 1.0602 0.089 Uiso 1 1 calc R
C34 C 0.6837(3) 0.8078(3) 0.7635(7) 0.066(2) Uani 1 1 d .
H34A H 0.7182 0.8374 0.7869 0.099 Uiso 1 1 calc R
H34B H 0.6544 0.8313 0.7060 0.099 Uiso 1 1 calc R
H34C H 0.7001 0.7689 0.7176 0.099 Uiso 1 1 calc R
O9 O 0.63253(19) 1.16851(17) 0.3068(4) 0.0481(11) Uani 1 1 d .
C35 C 0.6280(3) 1.2368(3) 0.3426(6) 0.0533(18) Uani 1 1 d .
H35A H 0.6430 1.2427 0.4326 0.080 Uiso 1 1 calc R
H35B H 0.5843 1.2511 0.3368 0.080 Uiso 1 1 calc R
H35C H 0.6535 1.2635 0.2828 0.080 Uiso 1 1 calc R
H2A H 0.6224 1.1134 1.0085 0.080 Uiso 1 1 d .
H2B H 0.6308 1.1037 1.1402 0.080 Uiso 1 1 d .
H4A H 0.5148 0.9030 0.2013 0.080 Uiso 1 1 d .
H4B H 0.5567 0.8560 0.1613 0.080 Uiso 1 1 d .
H9A H 0.5995 1.1446 0.3678 0.080 Uiso 1 1 d .

loop_
_atom_site_aniso_label
_atom_site_aniso_U_11
_atom_site_aniso_U_22
_atom_site_aniso_U_33
_atom_site_aniso_U_23
_atom_site_aniso_U_13
_atom_site_aniso_U_12
Br1 0.0350(4) 0.0519(5) 0.1283(7) 0.0084(4) -0.0115(5) 0.0119(4)
Br2 0.0550(4) 0.0230(3) 0.0475(4) -0.0084(3) -0.0056(4) 0.0020(3)
Zn1 0.0243(4) 0.0228(3) 0.0212(3) -0.0010(3) 0.0000(3) 0.0023(3)
Zn2 0.0285(4) 0.0204(3) 0.0170(3) 0.0005(3) -0.0003(3) 0.0016(3)
P1 0.0219(9) 0.0200(8) 0.0207(8) -0.0014(6) 0.0039(7) 0.0012(7)
P2 0.0281(8) 0.0219(8) 0.0157(7) 0.0028(6) 0.0002(8) 0.0024(7)
N1 0.024(3) 0.019(3) 0.031(3) -0.003(2) -0.003(2) -0.001(2)
N2 0.064(4) 0.052(3) 0.028(3) -0.012(2) -0.004(3) 0.009(3)
N3 0.029(3) 0.025(3) 0.014(2) -0.003(2) -0.004(2) 0.005(2)
N4 0.077(4) 0.035(3) 0.030(3) 0.012(2) 0.011(3) 0.026(3)
O1 0.030(2) 0.029(2) 0.0166(18) -0.0004(17) -0.0006(17) 0.0017(17)
O2 0.028(2) 0.019(2) 0.028(2) -0.0011(15) 0.0040(18) 0.0010(17)
O3 0.026(2) 0.030(2) 0.028(2) -0.0056(16) -0.0002(17) 0.0042(18)
O4 0.023(2) 0.019(2) 0.027(2) 0.0001(15) 0.0008(18) 0.0025(18)
O5 0.036(2) 0.019(2) 0.0231(19) -0.0002(15) -0.0071(18) -0.0049(18)
O6 0.036(2) 0.027(2) 0.0168(19) 0.0035(15) -0.0019(18) 0.0028(18)
O7 0.026(2) 0.0176(19) 0.030(2) 0.0009(15) -0.0025(19) 0.0012(18)
O8 0.036(2) 0.017(2) 0.0162(18) 0.0024(15) 0.0014(18) 0.0043(19)
C1 0.033(4) 0.029(3) 0.028(3) -0.001(3) -0.004(3) -0.007(3)
C2 0.044(4) 0.049(4) 0.032(4) -0.006(3) -0.006(4) -0.014(4)
C3 0.033(5) 0.081(6) 0.065(5) 0.024(4) -0.030(4) -0.018(4)
C4 0.031(4) 0.056(5) 0.043(4) 0.003(3) -0.005(3) 0.004(4)
C5 0.032(4) 0.028(4) 0.035(3) -0.003(3) -0.005(3) -0.002(3)
C6 0.029(4) 0.030(4) 0.023(3) 0.000(3) 0.001(3) 0.006(3)
C7 0.051(4) 0.042(4) 0.008(3) -0.005(3) -0.002(3) 0.008(3)
C8 0.044(4) 0.032(4) 0.039(4) -0.017(3) -0.006(3) 0.008(3)
C9 0.036(4) 0.021(3) 0.030(3) 0.002(3) -0.002(3) 0.000(3)
C10 0.029(3) 0.022(3) 0.016(3) 0.000(3) -0.008(3) 0.002(3)
C11 0.021(4) 0.027(3) 0.027(3) -0.002(3) 0.011(3) -0.006(3)
C12 0.030(4) 0.026(3) 0.028(3) 0.007(3) 0.015(3) 0.006(3)
C13 0.031(4) 0.020(3) 0.055(4) 0.007(3) 0.003(3) 0.011(3)
C14 0.031(4) 0.028(4) 0.061(4) 0.005(3) 0.001(3) 0.006(3)
C15 0.026(4) 0.041(4) 0.041(3) 0.007(3) 0.007(3) -0.012(3)
C16 0.023(3) 0.027(4) 0.037(4) 0.000(3) 0.008(3) 0.000(3)
C17 0.039(4) 0.023(3) 0.035(4) -0.007(3) 0.007(3) 0.007(3)
C18 0.048(4) 0.022(4) 0.076(5) 0.000(3) 0.006(4) -0.004(3)
C19 0.102(6) 0.058(5) 0.040(4) -0.006(3) -0.007(4) -0.013(5)
C20 0.022(3) 0.029(3) 0.040(4) -0.001(3) 0.002(3) 0.002(3)
C21 0.077(5) 0.028(4) 0.047(4) 0.002(3) 0.000(4) 0.000(4)
C22 0.057(4) 0.029(3) 0.038(4) -0.006(3) 0.009(3) -0.004(3)
C23 0.024(3) 0.025(3) 0.017(3) 0.005(2) -0.005(3) 0.005(3)
C24 0.031(3) 0.022(3) 0.031(3) -0.004(3) 0.000(3) 0.002(3)
C25 0.033(4) 0.032(4) 0.038(3) -0.001(3) -0.008(3) -0.009(3)
C26 0.039(4) 0.024(3) 0.023(3) 0.000(2) -0.005(3) -0.002(3)
C27 0.021(3) 0.031(3) 0.032(3) 0.000(3) 0.001(3) 0.003(3)
C28 0.032(4) 0.031(3) 0.020(3) 0.000(2) -0.003(3) 0.004(3)
C29 0.023(4) 0.037(4) 0.079(5) -0.011(3) 0.005(4) -0.008(3)
C30 0.054(6) 0.101(7) 0.151(9) 0.008(6) 0.062(6) 0.002(5)
C31 0.048(5) 0.066(6) 0.171(10) -0.013(5) -0.036(5) 0.013(5)
C32 0.030(4) 0.034(4) 0.051(4) -0.015(3) 0.005(4) -0.004(3)
C33 0.050(5) 0.062(5) 0.066(5) -0.029(4) -0.013(4) 0.000(4)
C34 0.048(5) 0.047(5) 0.104(6) -0.009(4) 0.018(5) -0.017(4)
O9 0.076(3) 0.033(2) 0.036(2) -0.002(2) 0.021(2) -0.007(2)
C35 0.059(5) 0.036(4) 0.065(5) 0.001(3) 0.007(4) -0.002(3)

loop_
_atom_type_symbol
_atom_type_description
_atom_type_scat_dispersion_real
_atom_type_scat_dispersion_imag
_atom_type_scat_source
C C 0.0033 0.0016 'International Tables Vol C Tables 4.2.6.8 and 6.1.1.4'
H H 0.0000 0.0000 'International Tables Vol C Tables 4.2.6.8 and 6.1.1.4'
N N 0.0061 0.0033 'International Tables Vol C Tables 4.2.6.8 and 6.1.1.4'
O O 0.0106 0.0060 'International Tables Vol C Tables 4.2.6.8 and 6.1.1.4'
P P 0.1023 0.0942 'International Tables Vol C Tables 4.2.6.8 and 6.1.1.4'
Zn Zn 0.2839 1.4301 'International Tables Vol C Tables 4.2.6.8 and 6.1.1.4'
Br Br -0.2901 2.4595 'International Tables Vol C Tables 4.2.6.8 and 6.1.1.4'

loop_
_geom_angle_atom_site_label_1
_geom_angle_atom_site_label_2
_geom_angle_atom_site_label_3
_geom_angle
_geom_angle_site_symmetry_1
_geom_angle_site_symmetry_3
O1 Zn1 O3 112.24(14) . .
O1 Zn1 O5 110.71(14) . .
O3 Zn1 O5 112.00(14) . .
O1 Zn1 N1 104.06(16) . .
O3 Zn1 N1 109.10(16) . .
O5 Zn1 N1 108.35(15) . .
O6 Zn2 O2 116.94(14) . .
O6 Zn2 O7 111.13(14) . .
O2 Zn2 O7 110.19(14) . .
O6 Zn2 N3 104.17(15) . .
O2 Zn2 N3 105.42(15) . .
O7 Zn2 N3 108.34(15) . .
O1 P1 O2 112.96(19) . .
O1 P1 O7 114.45(19) . 2_675
O2 P1 O7 111.7(2) . 2_675
O1 P1 O4 106.44(19) . .
O2 P1 O4 107.69(18) . .
O7 P1 O4 102.69(19) 2_675 .
O5 P2 O6 115.2(2) . .
O5 P2 O3 112.7(2) . 2_675
O6 P2 O3 113.7(2) . 2_675
O5 P2 O8 103.91(19) . .
O6 P2 O8 105.37(17) . .
O3 P2 O8 104.7(2) 2_675 .
C5 N1 C1 119.4(5) . .
C5 N1 Zn1 117.0(4) . .
C1 N1 Zn1 123.4(4) . .
C1 N2 H2A 116.6(5) . .
C1 N2 H2B 133.6(6) . .
H2A N2 H2B 106.6(6) . .
C6 N3 C10 119.4(4) . .
C6 N3 Zn2 122.9(3) . .
C10 N3 Zn2 117.5(3) . .
C6 N4 H4A 155.0(6) . .
C6 N4 H4B 90.2(4) . .
H4A N4 H4B 110.7(5) . .
P1 O1 Zn1 145.3(2) . .
P1 O2 Zn2 133.14(19) . .
P2 O3 Zn1 135.9(2) 2_675 .
C11 O4 P1 123.6(3) . .
P2 O5 Zn1 131.5(2) . .
P2 O6 Zn2 142.8(2) . .
P1 O7 Zn2 124.5(2) 2_675 .
C23 O8 P2 123.9(3) . .
N2 C1 N1 119.1(5) . .
N2 C1 C2 121.0(5) . .
N1 C1 C2 119.8(6) . .
C3 C2 C1 118.6(6) . .
C3 C2 H2 120.7 . .
C1 C2 H2 120.7 . .
C2 C3 C4 122.2(6) . .
C2 C3 H3 118.9 . .
C4 C3 H3 118.9 . .
C5 C4 C3 115.6(6) . .
C5 C4 H4 122.2 . .
C3 C4 H4 122.2 . .
N1 C5 C4 124.3(5) . .
N1 C5 H5 117.8 . .
C4 C5 H5 117.8 . .
N4 C6 N3 117.4(5) . .
N4 C6 C7 122.6(5) . .
N3 C6 C7 120.1(5) . .
C8 C7 C6 120.2(5) . .
C8 C7 H7 119.9 . .
C6 C7 H7 119.9 . .
C7 C8 C9 120.4(5) . .
C7 C8 H8 119.8 . .
C9 C8 H8 119.8 . .
C10 C9 C8 117.2(5) . .
C10 C9 H9 121.4 . .
C8 C9 H9 121.4 . .
N3 C10 C9 122.7(5) . .
N3 C10 H10 118.7 . .
C9 C10 H10 118.7 . .
O4 C11 C16 118.9(5) . .
O4 C11 C12 119.9(5) . .
C16 C11 C12 121.1(5) . .
C13 C12 C11 118.0(6) . .
C13 C12 C17 122.9(5) . .
C11 C12 C17 119.0(5) . .
C14 C13 C12 122.1(6) . .
C14 C13 H13 118.9 . .
C12 C13 H13 118.9 . .
C13 C14 C15 119.9(5) . .
C13 C14 Br1 121.2(5) . .
C15 C14 Br1 118.9(5) . .
C16 C15 C14 120.6(6) . .
C16 C15 H15 119.7 . .
C14 C15 H15 119.7 . .
C11 C16 C15 118.0(5) . .
C11 C16 C20 121.7(5) . .
C15 C16 C20 120.1(5) . .
C18 C17 C19 109.1(5) . .
C18 C17 C12 112.5(5) . .
C19 C17 C12 110.8(5) . .
C18 C17 H17 108.1 . .
C19 C17 H17 108.1 . .
C12 C17 H17 108.1 . .
C17 C18 H18A 109.5 . .
C17 C18 H18B 109.5 . .
H18A C18 H18B 109.5 . .
C17 C18 H18C 109.5 . .
H18A C18 H18C 109.5 . .
H18B C18 H18C 109.5 . .
C17 C19 H19A 109.5 . .
C17 C19 H19B 109.5 . .
H19A C19 H19B 109.5 . .
C17 C19 H19C 109.5 . .
H19A C19 H19C 109.5 . .
H19B C19 H19C 109.5 . .
C16 C20 C22 115.3(5) . .
C16 C20 C21 109.0(4) . .
C22 C20 C21 109.2(5) . .
C16 C20 H20 107.7 . .
C22 C20 H20 107.7 . .
C21 C20 H20 107.7 . .
C20 C21 H21A 109.5 . .
C20 C21 H21B 109.5 . .
H21A C21 H21B 109.5 . .
C20 C21 H21C 109.5 . .
H21A C21 H21C 109.5 . .
H21B C21 H21C 109.5 . .
C20 C22 H22A 109.5 . .
C20 C22 H22B 109.5 . .
H22A C22 H22B 109.5 . .
C20 C22 H22C 109.5 . .
H22A C22 H22C 109.5 . .
H22B C22 H22C 109.5 . .
O8 C23 C28 119.4(5) . .
O8 C23 C24 118.4(5) . .
C28 C23 C24 122.1(5) . .
C25 C24 C23 118.5(5) . .
C25 C24 C29 120.4(5) . .
C23 C24 C29 121.1(5) . .
C24 C25 C26 119.9(5) . .
C24 C25 H25 120.1 . .
C26 C25 H25 120.1 . .
C25 C26 C27 121.2(5) . .
C25 C26 Br2 119.9(4) . .
C27 C26 Br2 118.9(4) . .
C26 C27 C28 120.2(5) . .
C26 C27 H27 119.9 . .
C28 C27 H27 119.9 . .
C23 C28 C27 118.0(5) . .
C23 C28 C32 121.7(5) . .
C27 C28 C32 120.3(5) . .
C30 C29 C24 112.6(5) . .
C30 C29 C31 110.1(6) . .
C24 C29 C31 110.8(5) . .
C30 C29 H29 107.7 . .
C24 C29 H29 107.7 . .
C31 C29 H29 107.7 . .
C29 C30 H30A 109.5 . .
C29 C30 H30B 109.5 . .
H30A C30 H30B 109.5 . .
C29 C30 H30C 109.5 . .
H30A C30 H30C 109.5 . .
H30B C30 H30C 109.5 . .
C29 C31 H31A 109.5 . .
C29 C31 H31B 109.5 . .
H31A C31 H31B 109.5 . .
C29 C31 H31C 109.5 . .
H31A C31 H31C 109.5 . .
H31B C31 H31C 109.5 . .
C34 C32 C28 109.2(5) . .
C34 C32 C33 109.9(5) . .
C28 C32 C33 111.1(5) . .
C34 C32 H32 108.9 . .
C28 C32 H32 108.9 . .
C33 C32 H32 108.9 . .
C32 C33 H33A 109.5 . .
C32 C33 H33B 109.5 . .
H33A C33 H33B 109.5 . .
C32 C33 H33C 109.5 . .
H33A C33 H33C 109.5 . .
H33B C33 H33C 109.5 . .
C32 C34 H34A 109.5 . .
C32 C34 H34B 109.5 . .
H34A C34 H34B 109.5 . .
C32 C34 H34C 109.5 . .
H34A C34 H34C 109.5 . .
H34B C34 H34C 109.5 . .
C35 O9 H9A 104.1(4) . .
O9 C35 H35A 109.5 . .
O9 C35 H35B 109.5 . .
H35A C35 H35B 109.5 . .
O9 C35 H35C 109.5 . .
H35A C35 H35C 109.5 . .
H35B C35 H35C 109.5 . .

loop_
_geom_bond_atom_site_label_1
_geom_bond_atom_site_label_2
_geom_bond_distance
_geom_bond_site_symmetry_2
Br1 C14 1.888(6) .
Br2 C26 1.904(5) .
Zn1 O1 1.914(3) .
Zn1 O3 1.925(3) .
Zn1 O5 1.931(3) .
Zn1 N1 2.010(4) .
Zn2 O6 1.919(3) .
Zn2 O2 1.920(3) .
Zn2 O7 1.942(3) .
Zn2 N3 2.019(4) .
P1 O1 1.498(3) .
P1 O2 1.512(3) .
P1 O7 1.526(3) 2_675
P1 O4 1.616(4) .
P2 O5 1.500(3) .
P2 O6 1.500(3) .
P2 O3 1.508(3) 2_675
P2 O8 1.621(3) .
N1 C5 1.338(6) .
N1 C1 1.351(6) .
N2 C1 1.311(7) .
N2 H2A 0.883(5) .
N2 H2B 0.824(5) .
N3 C6 1.349(6) .
N3 C10 1.352(6) .
N4 C6 1.340(6) .
N4 H4A 0.786(4) .
N4 H4B 0.877(4) .
O3 P2 1.508(3) 2_675
O4 C11 1.378(6) .
O7 P1 1.526(3) 2_675
O8 C23 1.381(6) .
C1 C2 1.398(8) .
C2 C3 1.362(8) .
C2 H2 0.9500 .
C3 C4 1.386(8) .
C3 H3 0.9500 .
C4 C5 1.364(8) .
C4 H4 0.9500 .
C5 H5 0.9500 .
C6 C7 1.389(7) .
C7 C8 1.360(7) .
C7 H7 0.9500 .
C8 C9 1.390(7) .
C8 H8 0.9500 .
C9 C10 1.382(6) .
C9 H9 0.9500 .
C10 H10 0.9500 .
C11 C16 1.382(7) .
C11 C12 1.414(7) .
C12 C13 1.369(7) .
C12 C17 1.537(7) .
C13 C14 1.342(8) .
C13 H13 0.9500 .
C14 C15 1.395(8) .
C15 C16 1.389(8) .
C15 H15 0.9500 .
C16 C20 1.518(7) .
C17 C18 1.518(7) .
C17 C19 1.525(7) .
C17 H17 0.9947 .
C18 H18A 0.9800 .
C18 H18B 0.9800 .
C18 H18C 0.9800 .
C19 H19A 0.9800 .
C19 H19B 0.9800 .
C19 H19C 0.9800 .
C20 C22 1.529(7) .
C20 C21 1.539(7) .
C20 H20 0.9723 .
C21 H21A 0.9800 .
C21 H21B 0.9800 .
C21 H21C 0.9800 .
C22 H22A 0.9800 .
C22 H22B 0.9800 .
C22 H22C 0.9800 .
C23 C28 1.384(7) .
C23 C24 1.407(7) .
C24 C25 1.379(7) .
C24 C29 1.509(7) .
C25 C26 1.380(8) .
C25 H25 0.9500 .
C26 C27 1.386(7) .
C27 C28 1.390(7) .
C27 H27 0.9500 .
C28 C32 1.522(7) .
C29 C30 1.500(8) .
C29 C31 1.515(9) .
C29 H29 0.8570 .
C30 H30A 0.9800 .
C30 H30B 0.9800 .
C30 H30C 0.9800 .
C31 H31A 0.9800 .
C31 H31B 0.9800 .
C31 H31C 0.9800 .
C32 C34 1.511(8) .
C32 C33 1.565(8) .
C32 H32 1.1480 .
C33 H33A 0.9800 .
C33 H33B 0.9800 .
C33 H33C 0.9800 .
C34 H34A 0.9800 .
C34 H34B 0.9800 .
C34 H34C 0.9800 .
O9 C35 1.431(6) .
O9 H9A 1.059(4) .
C35 H35A 0.9800 .
C35 H35B 0.9800 .
C35 H35C 0.9800 .

loop_
_geom_torsion_atom_site_label_1
_geom_torsion_atom_site_label_2
_geom_torsion_atom_site_label_3
_geom_torsion_atom_site_label_4
_geom_torsion
_geom_torsion_site_symmetry_1
_geom_torsion_site_symmetry_4
O1 Zn1 N1 C5 -36.9(4) . .
O3 Zn1 N1 C5 -156.9(3) . .
O5 Zn1 N1 C5 80.9(4) . .
O1 Zn1 N1 C1 146.7(4) . .
O3 Zn1 N1 C1 26.7(4) . .
O5 Zn1 N1 C1 -95.5(4) . .
O6 Zn2 N3 C6 -171.2(4) . .
O2 Zn2 N3 C6 -47.5(5) . .
O7 Zn2 N3 C6 70.5(4) . .
O6 Zn2 N3 C10 13.7(4) . .
O2 Zn2 N3 C10 137.4(4) . .
O7 Zn2 N3 C10 -104.7(4) . .
O2 P1 O1 Zn1 -94.1(4) . .
O7 P1 O1 Zn1 35.2(5) 2_675 .
O4 P1 O1 Zn1 147.9(3) . .
O3 Zn1 O1 P1 -25.1(4) . .
O5 Zn1 O1 P1 100.9(4) . .
N1 Zn1 O1 P1 -142.9(4) . .
O1 P1 O2 Zn2 21.9(3) . .
O7 P1 O2 Zn2 -108.8(3) 2_675 .
O4 P1 O2 Zn2 139.1(3) . .
O6 Zn2 O2 P1 -20.2(3) . .
O7 Zn2 O2 P1 107.9(3) . .
N3 Zn2 O2 P1 -135.4(3) . .
O1 Zn1 O3 P2 75.2(3) . 2_675
O5 Zn1 O3 P2 -50.0(3) . 2_675
N1 Zn1 O3 P2 -170.0(3) . 2_675
O1 P1 O4 C11 18.2(4) . .
O2 P1 O4 C11 -103.2(4) . .
O7 P1 O4 C11 138.8(4) 2_675 .
O6 P2 O5 Zn1 42.5(3) . .
O3 P2 O5 Zn1 -90.1(3) 2_675 .
O8 P2 O5 Zn1 157.2(2) . .
O1 Zn1 O5 P2 -37.6(3) . .
O3 Zn1 O5 P2 88.5(3) . .
N1 Zn1 O5 P2 -151.1(3) . .
O5 P2 O6 Zn2 -89.8(4) . .
O3 P2 O6 Zn2 42.3(4) 2_675 .
O8 P2 O6 Zn2 156.3(3) . .
O2 Zn2 O6 P2 81.7(4) . .
O7 Zn2 O6 P2 -46.0(4) . .
N3 Zn2 O6 P2 -162.4(3) . .
O6 Zn2 O7 P1 89.1(2) . 2_675
O2 Zn2 O7 P1 -42.2(3) . 2_675
N3 Zn2 O7 P1 -157.1(2) . 2_675
O5 P2 O8 C23 -124.6(4) . .
O6 P2 O8 C23 -3.1(4) . .
O3 P2 O8 C23 117.1(4) 2_675 .
C5 N1 C1 N2 176.8(5) . .
Zn1 N1 C1 N2 -6.9(7) . .
C5 N1 C1 C2 0.9(8) . .
Zn1 N1 C1 C2 177.2(4) . .
N2 C1 C2 C3 -178.6(5) . .
N1 C1 C2 C3 -2.8(9) . .
C1 C2 C3 C4 3.4(9) . .
C2 C3 C4 C5 -2.1(9) . .
C1 N1 C5 C4 0.4(8) . .
Zn1 N1 C5 C4 -176.1(5) . .
C3 C4 C5 N1 0.1(9) . .
C10 N3 C6 N4 -177.8(5) . .
Zn2 N3 C6 N4 7.2(7) . .
C10 N3 C6 C7 2.9(8) . .
Zn2 N3 C6 C7 -172.2(4) . .
N4 C6 C7 C8 177.4(6) . .
N3 C6 C7 C8 -3.3(9) . .
C6 C7 C8 C9 1.9(9) . .
C7 C8 C9 C10 -0.1(9) . .
C6 N3 C10 C9 -1.1(8) . .
Zn2 N3 C10 C9 174.2(4) . .
C8 C9 C10 N3 -0.3(8) . .
P1 O4 C11 C16 -90.3(5) . .
P1 O4 C11 C12 89.9(5) . .
O4 C11 C12 C13 176.3(5) . .
C16 C11 C12 C13 -3.5(7) . .
O4 C11 C12 C17 -0.2(7) . .
C16 C11 C12 C17 180.0(5) . .
C11 C12 C13 C14 1.1(8) . .
C17 C12 C13 C14 177.5(5) . .
C12 C13 C14 C15 0.9(9) . .
C12 C13 C14 Br1 -180.0(4) . .
C13 C14 C15 C16 -0.7(8) . .
Br1 C14 C15 C16 -179.8(4) . .
O4 C11 C16 C15 -176.1(4) . .
C12 C11 C16 C15 3.7(7) . .
O4 C11 C16 C20 -2.0(7) . .
C12 C11 C16 C20 177.7(5) . .
C14 C15 C16 C11 -1.6(8) . .
C14 C15 C16 C20 -175.8(5) . .
C13 C12 C17 C18 25.4(7) . .
C11 C12 C17 C18 -158.3(5) . .
C13 C12 C17 C19 -97.1(6) . .
C11 C12 C17 C19 79.3(6) . .
C11 C16 C20 C22 150.8(5) . .
C15 C16 C20 C22 -35.3(7) . .
C11 C16 C20 C21 -86.0(6) . .
C15 C16 C20 C21 87.9(6) . .
P2 O8 C23 C28 88.0(5) . .
P2 O8 C23 C24 -94.9(5) . .
O8 C23 C24 C25 -179.1(4) . .
C28 C23 C24 C25 -2.1(8) . .
O8 C23 C24 C29 1.2(7) . .
C28 C23 C24 C29 178.2(5) . .
C23 C24 C25 C26 0.8(7) . .
C29 C24 C25 C26 -179.5(5) . .
C24 C25 C26 C27 0.8(8) . .
C24 C25 C26 Br2 -178.1(4) . .
C25 C26 C27 C28 -1.3(8) . .
Br2 C26 C27 C28 177.6(4) . .
O8 C23 C28 C27 178.7(4) . .
C24 C23 C28 C27 1.7(7) . .
O8 C23 C28 C32 -0.2(7) . .
C24 C23 C28 C32 -177.2(5) . .
C26 C27 C28 C23 0.0(7) . .
C26 C27 C28 C32 178.9(5) . .
C25 C24 C29 C30 48.7(8) . .
C23 C24 C29 C30 -131.6(6) . .
C25 C24 C29 C31 -75.1(7) . .
C23 C24 C29 C31 104.6(6) . .
C23 C28 C32 C34 -113.4(6) . .
C27 C28 C32 C34 67.7(7) . .
C23 C28 C32 C33 125.2(5) . .
C27 C28 C32 C33 -53.6(7) . .
